data_4061957
loop_
_publ_author_name
'Kaats-Richters, Veronica E.M.'
'Cleij, Thomas J.'
'Jenneskens, Leonardus W.'
'Lutz, Martin'
'Spek, Anthony L.'
'van Walree, Cornelis A.'

_publ_section_title
;
Synthesis and structure of cis-1,4-di(1-pyrenyl)decamethylcyclohexasilane
;
_journal_name_full Organometallics
_journal_year 2003
_chemical_formula_moiety 'C42 H48 Si6, C4 H8 O2'
_chemical_formula_sum 'C46 H56 O2 Si6'
_chemical_formula_weight 809.45
_space_group_IT_number 14
_symmetry_cell_setting monoclinic
_symmetry_space_group_name_Hall '-P 2ybc'
_symmetry_space_group_name_H-M 'P 1 21/c 1'
_cell_angle_alpha 90.00
_cell_angle_beta 93.8309(16)
_cell_angle_gamma 90.00
_cell_formula_units_Z 4
_cell_length_a 12.3565(4)
_cell_length_b 23.1823(7)
_cell_length_c 15.4010(4)
_cell_measurement_temperature 150(2)
_cell_volume 4401.8(2)
_diffrn_ambient_temperature 150(2)
_exptl_crystal_density_diffrn 1.221
_cod_original_sg_symbol_H-M 'P 21/c'
_cod_database_code 4061957

loop_
_symmetry_equiv_pos_as_xyz
'x, y, z'
'-x, y+1/2, -z+1/2'
'-x, -y, -z'
'x, -y-1/2, z-1/2'

loop_
_atom_site_label
_atom_site_type_symbol
_atom_site_fract_x
_atom_site_fract_y
_atom_site_fract_z
_atom_site_U_iso_or_equiv
_atom_site_adp_type
_atom_site_occupancy
_atom_site_symmetry_multiplicity
_atom_site_calc_flag
_atom_site_refinement_flags
_atom_site_disorder_assembly
_atom_site_disorder_group
Si1 Si 0.17542(7) 0.10039(3) 0.06028(5) 0.0223(2) Uani 1 1 d . . .
Si2 Si 0.10104(7) 0.08359(3) 0.19551(5) 0.0234(2) Uani 1 1 d . . .
Si3 Si 0.19956(7) 0.12513(3) 0.31575(5) 0.0241(2) Uani 1 1 d . . .
Si4 Si 0.37873(7) 0.08959(3) 0.32155(5) 0.0217(2) Uani 1 1 d . . .
Si5 Si 0.45338(7) 0.08542(3) 0.18398(5) 0.0228(2) Uani 1 1 d . . .
Si6 Si 0.35445(7) 0.13663(3) 0.07286(5) 0.0232(2) Uani 1 1 d . . .
C11 C 0.0837(2) 0.14748(12) -0.01355(18) 0.0234(7) Uani 1 1 d . . .
C21 C 0.0491(2) 0.12657(13) -0.09600(18) 0.0258(7) Uani 1 1 d . . .
H21 H 0.0727 0.0895 -0.1128 0.031 Uiso 1 1 calc R . .
C31 C -0.0182(2) 0.15776(13) -0.15399(19) 0.0280(8) Uani 1 1 d . . .
H31 H -0.0384 0.1419 -0.2096 0.034 Uiso 1 1 calc R . .
C41 C -0.1298(2) 0.24441(13) -0.18992(19) 0.0289(8) Uani 1 1 d . . .
H41 H -0.1509 0.2294 -0.2459 0.035 Uiso 1 1 calc R . .
C51 C -0.1688(2) 0.29553(14) -0.16641(19) 0.0302(8) Uani 1 1 d . . .
H51 H -0.2187 0.3154 -0.2053 0.036 Uiso 1 1 calc R . .
C61 C -0.1755(3) 0.37420(13) -0.0578(2) 0.0340(8) Uani 1 1 d . . .
H61 H -0.2261 0.3946 -0.0955 0.041 Uiso 1 1 calc R . .
C71 C -0.1418(3) 0.39816(13) 0.0217(2) 0.0363(8) Uani 1 1 d . . .
H71 H -0.1687 0.4348 0.0377 0.044 Uiso 1 1 calc R . .
C81 C -0.0695(3) 0.36912(13) 0.0779(2) 0.0311(8) Uani 1 1 d . . .
H81 H -0.0464 0.3862 0.1321 0.037 Uiso 1 1 calc R . .
C91 C 0.0426(2) 0.28213(12) 0.11369(19) 0.0274(8) Uani 1 1 d . . .
H91 H 0.0666 0.2980 0.1686 0.033 Uiso 1 1 calc R . .
C101 C 0.0777(2) 0.22930(12) 0.09187(18) 0.0253(7) Uani 1 1 d . . .
H101 H 0.1247 0.2088 0.1323 0.030 Uiso 1 1 calc R . .
C111 C -0.0568(2) 0.21175(12) -0.13248(18) 0.0237(7) Uani 1 1 d . . .
C121 C -0.1369(2) 0.32088(12) -0.0838(2) 0.0279(8) Uani 1 1 d . . .
C131 C -0.0294(2) 0.31494(12) 0.05664(18) 0.0243(7) Uani 1 1 d . . .
C141 C 0.0464(2) 0.20284(12) 0.00944(17) 0.0204(7) Uani 1 1 d . . .
C151 C -0.0243(2) 0.23493(12) -0.04927(17) 0.0209(7) Uani 1 1 d . . .
C161 C -0.0634(2) 0.29039(12) -0.02521(18) 0.0237(7) Uani 1 1 d . . .
C12 C 0.4684(2) 0.13165(12) 0.40406(18) 0.0219(7) Uani 1 1 d . . .
C22 C 0.4984(2) 0.10705(13) 0.48540(19) 0.0279(8) Uani 1 1 d . . .
H22 H 0.4717 0.0698 0.4981 0.033 Uiso 1 1 calc R . .
C32 C 0.5650(2) 0.13470(13) 0.54767(19) 0.0282(8) Uani 1 1 d . . .
H32 H 0.5821 0.1164 0.6020 0.034 Uiso 1 1 calc R . .
C42 C 0.6811(2) 0.21809(13) 0.59366(19) 0.0261(7) Uani 1 1 d . . .
H42 H 0.6995 0.2005 0.6484 0.031 Uiso 1 1 calc R . .
C52 C 0.7242(2) 0.26936(13) 0.57565(19) 0.0277(8) Uani 1 1 d . . .
H52 H 0.7731 0.2871 0.6178 0.033 Uiso 1 1 calc R . .
C62 C 0.7441(2) 0.35099(12) 0.4733(2) 0.0286(8) Uani 1 1 d . . .
H62 H 0.7930 0.3697 0.5144 0.034 Uiso 1 1 calc R . .
C72 C 0.7189(2) 0.37633(12) 0.3936(2) 0.0287(8) Uani 1 1 d . . .
H72 H 0.7512 0.4122 0.3803 0.034 Uiso 1 1 calc R . .
C82 C 0.6478(2) 0.35072(12) 0.33301(19) 0.0266(7) Uani 1 1 d . . .
H82 H 0.6311 0.3693 0.2788 0.032 Uiso 1 1 calc R . .
C92 C 0.5263(2) 0.26902(12) 0.28924(18) 0.0252(7) Uani 1 1 d . . .
H92 H 0.5072 0.2869 0.2349 0.030 Uiso 1 1 calc R . .
C102 C 0.4834(2) 0.21705(12) 0.30685(18) 0.0241(7) Uani 1 1 d . . .
H102 H 0.4346 0.1995 0.2645 0.029 Uiso 1 1 calc R . .
C112 C 0.6075(2) 0.18904(12) 0.53201(17) 0.0234(7) Uani 1 1 d . . .
C122 C 0.6986(2) 0.29815(12) 0.49426(18) 0.0236(7) Uani 1 1 d . . .
C132 C 0.5996(2) 0.29766(12) 0.35015(18) 0.0224(7) Uani 1 1 d . . .
C142 C 0.5093(2) 0.18750(11) 0.38759(17) 0.0200(7) Uani 1 1 d . . .
C152 C 0.5802(2) 0.21597(12) 0.45032(18) 0.0207(7) Uani 1 1 d . . .
C162 C 0.6255(2) 0.27088(12) 0.43184(18) 0.0222(7) Uani 1 1 d . . .
C1 C 0.1832(3) 0.02796(12) 0.00462(19) 0.0308(8) Uani 1 1 d . . .
H1A H 0.2285 0.0017 0.0414 0.046 Uiso 1 1 calc R . .
H1B H 0.2151 0.0328 -0.0515 0.046 Uiso 1 1 calc R . .
H1C H 0.1101 0.0118 -0.0049 0.046 Uiso 1 1 calc R . .
C2A C 0.1034(3) 0.00313(12) 0.21520(19) 0.0341(8) Uani 1 1 d . . .
H2A H 0.1787 -0.0104 0.2204 0.051 Uiso 1 1 calc R . .
H2B H 0.0642 -0.0165 0.1663 0.051 Uiso 1 1 calc R . .
H2C H 0.0686 -0.0055 0.2691 0.051 Uiso 1 1 calc R . .
C2B C -0.0461(2) 0.10583(14) 0.1903(2) 0.0347(8) Uani 1 1 d . . .
H2D H -0.0520 0.1471 0.1769 0.052 Uiso 1 1 calc R . .
H2E H -0.0761 0.0983 0.2465 0.052 Uiso 1 1 calc R . .
H2F H -0.0867 0.0837 0.1447 0.052 Uiso 1 1 calc R . .
C3A C 0.1949(3) 0.20631(13) 0.3178(2) 0.0339(8) Uani 1 1 d . . .
H3A H 0.2318 0.2217 0.2684 0.051 Uiso 1 1 calc R . .
H3B H 0.2312 0.2203 0.3723 0.051 Uiso 1 1 calc R . .
H3C H 0.1191 0.2192 0.3138 0.051 Uiso 1 1 calc R . .
C3B C 0.1349(3) 0.09779(14) 0.41553(19) 0.0384(9) Uani 1 1 d . . .
H3D H 0.1452 0.0560 0.4203 0.058 Uiso 1 1 calc R . .
H3E H 0.0572 0.1066 0.4106 0.058 Uiso 1 1 calc R . .
H3F H 0.1688 0.1166 0.4674 0.058 Uiso 1 1 calc R . .
C4 C 0.3740(2) 0.01279(12) 0.36277(19) 0.0291(8) Uani 1 1 d . . .
H4A H 0.3296 -0.0107 0.3213 0.044 Uiso 1 1 calc R . .
H4B H 0.3422 0.0123 0.4194 0.044 Uiso 1 1 calc R . .
H4C H 0.4477 -0.0029 0.3690 0.044 Uiso 1 1 calc R . .
C5A C 0.4496(3) 0.00735(12) 0.1502(2) 0.0372(8) Uani 1 1 d . . .
H5A H 0.3748 -0.0068 0.1492 0.056 Uiso 1 1 calc R . .
H5B H 0.4954 -0.0154 0.1919 0.056 Uiso 1 1 calc R . .
H5C H 0.4767 0.0036 0.0921 0.056 Uiso 1 1 calc R . .
C5B C 0.6008(2) 0.10745(14) 0.1909(2) 0.0355(8) Uani 1 1 d . . .
H5D H 0.6065 0.1490 0.2018 0.053 Uiso 1 1 calc R . .
H5E H 0.6326 0.0983 0.1359 0.053 Uiso 1 1 calc R . .
H5F H 0.6399 0.0865 0.2385 0.053 Uiso 1 1 calc R . .
C6A C 0.3617(3) 0.21769(12) 0.0850(2) 0.0312(8) Uani 1 1 d . . .
H6A H 0.3284 0.2292 0.1383 0.047 Uiso 1 1 calc R . .
H6B H 0.3228 0.2359 0.0347 0.047 Uiso 1 1 calc R . .
H6C H 0.4378 0.2300 0.0882 0.047 Uiso 1 1 calc R . .
C6B C 0.4164(3) 0.11900(14) -0.03224(19) 0.0368(8) Uani 1 1 d . . .
H6D H 0.4066 0.0779 -0.0451 0.055 Uiso 1 1 calc R . .
H6E H 0.4940 0.1281 -0.0269 0.055 Uiso 1 1 calc R . .
H6F H 0.3809 0.1419 -0.0795 0.055 Uiso 1 1 calc R . .
O13 O 0.3726(2) 0.44894(10) 0.17320(17) 0.0560(7) Uani 1 1 d . . .
C23 C 0.3457(3) 0.39347(17) 0.2039(3) 0.0625(12) Uani 1 1 d . . .
H23A H 0.4063 0.3788 0.2431 0.075 Uiso 1 1 calc R . .
H23B H 0.3357 0.3667 0.1540 0.075 Uiso 1 1 calc R . .
C33 C 0.2457(3) 0.39463(18) 0.2512(2) 0.0576(11) Uani 1 1 d . . .
H33A H 0.2274 0.3548 0.2684 0.069 Uiso 1 1 calc R . .
H33B H 0.2586 0.4177 0.3049 0.069 Uiso 1 1 calc R . .
O43 O 0.1583(2) 0.41802(13) 0.20103(18) 0.0701(8) Uani 1 1 d . . .
C53 C 0.1853(3) 0.47296(19) 0.1688(3) 0.0765(14) Uani 1 1 d . . .
H53A H 0.1951 0.5004 0.2180 0.092 Uiso 1 1 calc R . .
H53B H 0.1247 0.4871 0.1292 0.092 Uiso 1 1 calc R . .
C63 C 0.2853(3) 0.47147(17) 0.1217(2) 0.0581(11) Uani 1 1 d . . .
H63A H 0.2728 0.4476 0.0687 0.070 Uiso 1 1 calc R . .
H63B H 0.3032 0.5111 0.1033 0.070 Uiso 1 1 calc R . .

loop_
_atom_site_aniso_label
_atom_site_aniso_U_11
_atom_site_aniso_U_22
_atom_site_aniso_U_33
_atom_site_aniso_U_23
_atom_site_aniso_U_13
_atom_site_aniso_U_12
Si1 0.0222(5) 0.0213(5) 0.0235(5) -0.0016(4) 0.0014(4) 0.0002(4)
Si2 0.0203(5) 0.0244(5) 0.0255(5) 0.0004(4) 0.0026(4) 0.0004(4)
Si3 0.0229(5) 0.0261(5) 0.0233(5) -0.0007(4) 0.0019(4) 0.0040(4)
Si4 0.0208(5) 0.0200(4) 0.0242(5) 0.0012(4) 0.0018(4) -0.0004(4)
Si5 0.0206(5) 0.0222(5) 0.0256(5) -0.0007(4) 0.0018(4) 0.0009(4)
Si6 0.0227(5) 0.0236(5) 0.0234(5) 0.0009(4) 0.0022(4) -0.0013(4)
C11 0.0214(18) 0.0251(17) 0.0239(18) -0.0003(13) 0.0025(14) -0.0037(14)
C21 0.0227(18) 0.0281(17) 0.0267(18) -0.0008(15) 0.0032(15) -0.0033(15)
C31 0.0262(19) 0.036(2) 0.0219(17) -0.0019(15) 0.0030(15) -0.0084(16)
C41 0.0249(19) 0.038(2) 0.0239(18) 0.0049(15) -0.0011(15) -0.0082(16)
C51 0.0225(19) 0.041(2) 0.0267(19) 0.0119(16) -0.0023(15) -0.0040(16)
C61 0.028(2) 0.032(2) 0.041(2) 0.0143(16) 0.0014(16) 0.0047(16)
C71 0.033(2) 0.0268(18) 0.050(2) 0.0072(17) 0.0114(18) 0.0086(16)
C81 0.034(2) 0.0280(19) 0.0324(19) -0.0025(15) 0.0093(16) 0.0014(16)
C91 0.031(2) 0.0283(19) 0.0229(17) -0.0026(14) 0.0016(15) -0.0007(15)
C101 0.0237(18) 0.0279(18) 0.0240(18) 0.0034(14) -0.0014(14) 0.0004(15)
C111 0.0207(18) 0.0287(18) 0.0219(17) 0.0067(14) 0.0024(14) -0.0044(14)
C121 0.0185(18) 0.0274(18) 0.039(2) 0.0126(15) 0.0072(15) -0.0016(15)
C131 0.0192(18) 0.0254(18) 0.0290(18) 0.0048(14) 0.0063(14) -0.0013(14)
C141 0.0176(17) 0.0243(17) 0.0197(16) 0.0025(13) 0.0035(13) -0.0022(14)
C151 0.0169(17) 0.0248(17) 0.0219(17) 0.0034(13) 0.0073(14) -0.0036(14)
C161 0.0171(18) 0.0260(18) 0.0285(18) 0.0084(14) 0.0058(14) -0.0051(14)
C12 0.0188(17) 0.0242(17) 0.0230(17) -0.0006(13) 0.0034(13) 0.0027(14)
C22 0.0277(19) 0.0255(17) 0.0308(19) 0.0042(15) 0.0035(15) -0.0046(15)
C32 0.031(2) 0.0322(19) 0.0212(17) 0.0074(14) -0.0016(15) 0.0005(16)
C42 0.0250(19) 0.0315(19) 0.0218(17) 0.0025(14) 0.0021(15) 0.0048(15)
C52 0.0226(19) 0.0351(19) 0.0250(18) -0.0094(15) -0.0002(14) 0.0007(15)
C62 0.0253(19) 0.0260(18) 0.035(2) -0.0085(15) 0.0033(15) -0.0003(15)
C72 0.0271(19) 0.0199(17) 0.040(2) -0.0019(15) 0.0086(16) -0.0004(15)
C82 0.0311(19) 0.0206(17) 0.0288(18) 0.0000(14) 0.0075(15) 0.0048(15)
C92 0.0305(19) 0.0222(18) 0.0230(17) 0.0015(14) 0.0037(15) 0.0051(15)
C102 0.0261(19) 0.0229(17) 0.0228(17) -0.0033(13) -0.0010(14) 0.0010(14)
C112 0.0187(18) 0.0310(18) 0.0205(17) -0.0008(14) 0.0022(14) 0.0028(15)
C122 0.0184(18) 0.0267(18) 0.0260(18) -0.0071(14) 0.0039(14) 0.0028(14)
C132 0.0230(18) 0.0215(17) 0.0231(17) -0.0037(14) 0.0047(14) 0.0034(14)
C142 0.0196(17) 0.0214(17) 0.0195(16) -0.0006(13) 0.0048(13) 0.0038(14)
C152 0.0157(17) 0.0246(17) 0.0223(17) -0.0033(13) 0.0039(14) 0.0039(13)
C162 0.0206(18) 0.0216(17) 0.0252(18) -0.0046(14) 0.0071(14) 0.0039(14)
C1 0.032(2) 0.0307(18) 0.0292(18) -0.0035(14) -0.0010(15) 0.0007(15)
C2A 0.037(2) 0.0315(19) 0.0338(19) -0.0003(15) 0.0016(16) -0.0056(16)
C2B 0.026(2) 0.042(2) 0.0364(19) -0.0014(15) 0.0029(16) 0.0017(16)
C3A 0.035(2) 0.0324(19) 0.0339(19) -0.0063(15) -0.0021(16) 0.0080(15)
C3B 0.034(2) 0.051(2) 0.0314(19) 0.0009(16) 0.0072(16) 0.0101(17)
C4 0.029(2) 0.0233(17) 0.0351(19) 0.0048(14) 0.0013(15) -0.0016(14)
C5A 0.041(2) 0.0324(19) 0.038(2) -0.0059(15) 0.0012(16) 0.0071(16)
C5B 0.0249(19) 0.044(2) 0.038(2) 0.0036(16) 0.0023(16) 0.0003(16)
C6A 0.032(2) 0.0299(18) 0.0314(18) 0.0040(14) -0.0006(15) -0.0036(15)
C6B 0.031(2) 0.043(2) 0.036(2) 0.0006(16) 0.0069(16) -0.0047(16)
O13 0.0413(16) 0.0553(17) 0.0725(18) 0.0134(14) 0.0120(14) -0.0004(13)
C23 0.053(3) 0.055(3) 0.082(3) 0.019(2) 0.018(2) 0.015(2)
C33 0.044(3) 0.072(3) 0.056(3) 0.025(2) 0.003(2) -0.007(2)
O43 0.0359(17) 0.089(2) 0.085(2) 0.0281(17) 0.0043(15) -0.0050(15)
C53 0.050(3) 0.071(3) 0.110(4) 0.029(3) 0.019(3) 0.019(2)
C63 0.050(3) 0.066(3) 0.057(3) 0.019(2) -0.001(2) -0.005(2)

loop_
_geom_bond_atom_site_label_1
_geom_bond_atom_site_label_2
_geom_bond_distance
_geom_bond_site_symmetry_2
_geom_bond_publ_flag
Si1 C1 1.891(3) . ?
Si1 C11 1.897(3) . ?
Si1 Si6 2.3621(12) . ?
Si1 Si2 2.3642(11) . ?
Si2 C2B 1.887(3) . ?
Si2 C2A 1.890(3) . ?
Si2 Si3 2.3532(11) . ?
Si3 C3A 1.883(3) . ?
Si3 C3B 1.888(3) . ?
Si3 Si4 2.3584(11) . ?
Si4 C4 1.892(3) . ?
Si4 C12 1.898(3) . ?
Si4 Si5 2.3687(11) . ?
Si5 C5A 1.883(3) . ?
Si5 C5B 1.888(3) . ?
Si5 Si6 2.3566(11) . ?
Si6 C6B 1.881(3) . ?
Si6 C6A 1.890(3) . ?
C11 C21 1.399(4) . ?
C11 C141 1.416(4) . ?
C21 C31 1.383(4) . ?
C21 H21 0.9500 . ?
C31 C111 1.387(4) . ?
C31 H31 0.9500 . ?
C41 C51 1.338(4) . ?
C41 C111 1.436(4) . ?
C41 H41 0.9500 . ?
C51 C121 1.432(4) . ?
C51 H51 0.9500 . ?
C61 C71 1.383(4) . ?
C61 C121 1.393(4) . ?
C61 H61 0.9500 . ?
C71 C81 1.377(4) . ?
C71 H71 0.9500 . ?
C81 C131 1.397(4) . ?
C81 H81 0.9500 . ?
C91 C101 1.349(4) . ?
C91 C131 1.428(4) . ?
C91 H91 0.9500 . ?
C101 C141 1.439(4) . ?
C101 H101 0.9500 . ?
C111 C151 1.422(4) . ?
C121 C161 1.425(4) . ?
C131 C161 1.421(4) . ?
C141 C151 1.425(4) . ?
C151 C161 1.431(4) . ?
C12 C22 1.404(4) . ?
C12 C142 1.419(4) . ?
C22 C32 1.379(4) . ?
C22 H22 0.9500 . ?
C32 C112 1.392(4) . ?
C32 H32 0.9500 . ?
C42 C52 1.339(4) . ?
C42 C112 1.438(4) . ?
C42 H42 0.9500 . ?
C52 C122 1.437(4) . ?
C52 H52 0.9500 . ?
C62 C72 1.377(4) . ?
C62 C122 1.395(4) . ?
C62 H62 0.9500 . ?
C72 C82 1.373(4) . ?
C72 H72 0.9500 . ?
C82 C132 1.399(4) . ?
C82 H82 0.9500 . ?
C92 C102 1.351(4) . ?
C92 C132 1.424(4) . ?
C92 H92 0.9500 . ?
C102 C142 1.437(4) . ?
C102 H102 0.9500 . ?
C112 C152 1.425(4) . ?
C122 C162 1.422(4) . ?
C132 C162 1.420(4) . ?
C142 C152 1.422(4) . ?
C152 C162 1.427(4) . ?
C1 H1A 0.9800 . ?
C1 H1B 0.9800 . ?
C1 H1C 0.9800 . ?
C2A H2A 0.9800 . ?
C2A H2B 0.9800 . ?
C2A H2C 0.9800 . ?
C2B H2D 0.9800 . ?
C2B H2E 0.9800 . ?
C2B H2F 0.9800 . ?
C3A H3A 0.9800 . ?
C3A H3B 0.9800 . ?
C3A H3C 0.9800 . ?
C3B H3D 0.9800 . ?
C3B H3E 0.9800 . ?
C3B H3F 0.9800 . ?
C4 H4A 0.9800 . ?
C4 H4B 0.9800 . ?
C4 H4C 0.9800 . ?
C5A H5A 0.9800 . ?
C5A H5B 0.9800 . ?
C5A H5C 0.9800 . ?
C5B H5D 0.9800 . ?
C5B H5E 0.9800 . ?
C5B H5F 0.9800 . ?
C6A H6A 0.9800 . ?
C6A H6B 0.9800 . ?
C6A H6C 0.9800 . ?
C6B H6D 0.9800 . ?
C6B H6E 0.9800 . ?
C6B H6F 0.9800 . ?
O13 C63 1.397(4) . ?
O13 C23 1.417(4) . ?
C23 C33 1.476(5) . ?
C23 H23A 0.9900 . ?
C23 H23B 0.9900 . ?
C33 O43 1.395(4) . ?
C33 H33A 0.9900 . ?
C33 H33B 0.9900 . ?
O43 C53 1.415(5) . ?
C53 C63 1.474(5) . ?
C53 H53A 0.9900 . ?
C53 H53B 0.9900 . ?
C63 H63A 0.9900 . ?
C63 H63B 0.9900 . ?

loop_
_cod_related_entry_id
_cod_related_entry_database
_cod_related_entry_code
1 ChemSpider 21153946
